data_1571458
loop_
_publ_author_name
'Wen, Lang-Qi'
'Chen, Wei'
'Ren, Wei-Min'
'Lu, Xiao-Bing'
'Zhou, Hui'

_publ_section_title
;
 N,N&#x2032;-Bis(imidazolyl)guanidinylphosphines: powerful initiators for
 conjugate-addition polymerization of Michael-type monomers
;
_journal_issue 18
_journal_name_full 'Polymer Chemistry'
_journal_page_first 1877
_journal_page_last 1883
_journal_paper_doi 10.1039/D3PY01231J
_journal_volume 15
_journal_year 2024
_chemical_formula_moiety 'C36 H50 N7 P S2'
_chemical_formula_sum 'C36 H50 N7 P S2'
_chemical_formula_weight 675.92
_space_group_crystal_system monoclinic
_space_group_IT_number 14
_space_group_name_Hall '-P 2yn'
_space_group_name_H-M_alt 'P 1 21/n 1'
_atom_sites_solution_hydrogens geom
_atom_sites_solution_primary dual
_audit_creation_date 2022-08-02
_audit_creation_method
;
Olex2 1.3
(compiled 2020.11.12 svn.r5f609507 for OlexSys, GUI svn.r6408)
;
_audit_update_record
;
2023-06-24 deposited with the CCDC.	2024-04-16 downloaded from the CCDC.
;
_cell_angle_alpha 90
_cell_angle_beta 98.208(4)
_cell_angle_gamma 90
_cell_formula_units_Z 4
_cell_length_a 11.3245(15)
_cell_length_b 18.881(3)
_cell_length_c 17.927(2)
_cell_measurement_reflns_used 9909
_cell_measurement_temperature 272.0
_cell_measurement_theta_max 54.915
_cell_measurement_theta_min 4.535
_cell_volume 3793.8(9)
_computing_cell_refinement 'SAINT V8.40A (Bruker, 2019)'
_computing_data_reduction 'SAINT V8.40A (Bruker, 2019)'
_computing_molecular_graphics 'Olex2 1.3 (Dolomanov et al., 2009)'
_computing_publication_material 'Olex2 1.3 (Dolomanov et al., 2009)'
_computing_structure_refinement 'SHELXL 2018/3 (Sheldrick, 2015)'
_computing_structure_solution 'SHELXT 2018/2 (Sheldrick, 2018)'
_diffrn_ambient_temperature 272.0
_diffrn_measured_fraction_theta_full 0.984
_diffrn_measured_fraction_theta_max 0.984
_diffrn_measurement_device_type 'Bruker APEX-II CCD'
_diffrn_measurement_method '\f and \w scans'
_diffrn_radiation_type MoK\a
_diffrn_radiation_wavelength 0.71073
_diffrn_reflns_av_R_equivalents 0.0591
_diffrn_reflns_av_unetI/netI 0.0611
_diffrn_reflns_Laue_measured_fraction_full 0.984
_diffrn_reflns_Laue_measured_fraction_max 0.984
_diffrn_reflns_limit_h_max 13
_diffrn_reflns_limit_h_min -13
_diffrn_reflns_limit_k_max 22
_diffrn_reflns_limit_k_min -22
_diffrn_reflns_limit_l_max 21
_diffrn_reflns_limit_l_min -21
_diffrn_reflns_number 36147
_diffrn_reflns_point_group_measured_fraction_full 0.984
_diffrn_reflns_point_group_measured_fraction_max 0.984
_diffrn_reflns_theta_full 24.990
_diffrn_reflns_theta_max 24.990
_diffrn_reflns_theta_min 2.006
_diffrn_source_current 50.0
_diffrn_source_power 2.5
_diffrn_source_voltage 50.0
_diffrn_standards_number 0
_exptl_absorpt_coefficient_mu 0.217
_exptl_absorpt_correction_T_max 0.7456
_exptl_absorpt_correction_T_min 0.6320
_exptl_absorpt_correction_type multi-scan
_exptl_absorpt_process_details
;
SADABS-2016/2 (Bruker,2016/2) was used for absorption correction.
wR2(int) was 0.1189 before and 0.0605 after correction.
The Ratio of minimum to maximum transmission is 0.8476.
The \l/2 correction factor is Not present.
;
_exptl_crystal_colour yellow
_exptl_crystal_colour_primary yellow
_exptl_crystal_density_diffrn 1.183
_exptl_crystal_description block
_exptl_crystal_F_000 1448
_exptl_crystal_size_max 0.3
_exptl_crystal_size_mid 0.22
_exptl_crystal_size_min 0.2
_refine_diff_density_max 0.375
_refine_diff_density_min -0.306
_refine_diff_density_rms 0.060
_refine_ls_extinction_method none
_refine_ls_goodness_of_fit_ref 1.098
_refine_ls_hydrogen_treatment constr
_refine_ls_matrix_type full
_refine_ls_number_parameters 427
_refine_ls_number_reflns 6578
_refine_ls_number_restraints 0
_refine_ls_restrained_S_all 1.098
_refine_ls_R_factor_all 0.1229
_refine_ls_R_factor_gt 0.0671
_refine_ls_shift/su_max 0.000
_refine_ls_shift/su_mean 0.000
_refine_ls_structure_factor_coef Fsqd
_refine_ls_weighting_details 'w=1/[\s^2^(Fo^2^)+(0.0724P)^2^+1.6599P] where P=(Fo^2^+2Fc^2^)/3'
_refine_ls_weighting_scheme calc
_refine_ls_wR_factor_gt 0.1509
_refine_ls_wR_factor_ref 0.1720
_reflns_Friedel_coverage 0.000
_reflns_number_gt 4100
_reflns_number_total 6578
_reflns_threshold_expression 'I > 2\s(I)'
_cod_data_source_file d3py01231j2.cif
_cod_data_source_block 1_CCDC1
_cod_depositor_comments 'Adding full bibliography for 1571457--1571458.cif.'
_cod_original_cell_volume 3794.0(9)
_cod_database_code 1571458
_shelx_shelxl_version_number 2018/3
_shelx_space_group_comment
;
The symmetry employed for this shelxl refinement is uniquely defined
by the following loop, which should always be used as a source of
symmetry information in preference to the above space-group names.
They are only intended as comments.
;
_olex2_refinement_description
;
1. Fixed Uiso
 At 1.2 times of:
  All C(H) groups
 At 1.5 times of:
  All C(H,H,H) groups
2.a Ternary CH refined with riding coordinates:
 C00K(H00K), C00N(H00N), C00Q(H00Q), C00T(H00T)
2.b Aromatic/amide H refined with riding coordinates:
 C00H(H00H), C00O(H00O), C00P(H00P), C00R(H00R), C00U(H00U), C00W(H00W),
 C00X(H00X), C012(H012), C013(H013), C014(H014)
2.c Idealised Me refined as rotating group:
 C00S(H00A,H00B,H00C), C00V(H00D,H00E,H00F), C00Y(H00G,H00I,H00J), C00Z(H00L,
 H00M,H00S), C010(H01A,H01B,H01C), C011(H01D,H01E,H01F), C015(H01G,H01H,H01I),
 C016(H01J,H01K,H01L), C017(H01M,H01N,H01O), C018(H01P,H01Q,H01R), C019(H01S,
 H01T,H01U), C01A(H01V,H01W,H01X)
;
_olex2_submission_special_instructions 'No special instructions were received'

loop_
_space_group_symop_operation_xyz
'x, y, z'
'-x+1/2, y+1/2, -z+1/2'
'-x, -y, -z'
'x-1/2, -y-1/2, z-1/2'

loop_
_atom_site_label
_atom_site_type_symbol
_atom_site_fract_x
_atom_site_fract_y
_atom_site_fract_z
_atom_site_U_iso_or_equiv
_atom_site_adp_type
_atom_site_occupancy
_atom_site_site_symmetry_order
_atom_site_calc_flag
_atom_site_refinement_flags_posn
_atom_site_refinement_flags_adp
_atom_site_refinement_flags_occupancy
_atom_site_disorder_assembly
_atom_site_disorder_group
P001 P 0.59001(7) 0.29357(4) 0.17024(4) 0.0387(2) Uani 1 1 d . . . . .
S002 S 0.76940(9) 0.40435(6) 0.16152(7) 0.0766(3) Uani 1 1 d . . . . .
S003 S 0.84369(9) 0.25199(6) 0.16762(8) 0.0858(4) Uani 1 1 d . . . . .
N004 N 0.5986(2) 0.35764(13) 0.31294(14) 0.0426(6) Uani 1 1 d . . . . .
N005 N 0.5016(2) 0.35409(12) 0.18977(13) 0.0396(6) Uani 1 1 d . . . . .
N006 N 0.4404(2) 0.43475(12) 0.27457(13) 0.0402(6) Uani 1 1 d . . . . .
N007 N 0.2519(2) 0.42116(13) 0.19501(14) 0.0441(6) Uani 1 1 d . . . . .
N008 N 0.5693(2) 0.35619(15) 0.44176(15) 0.0553(7) Uani 1 1 d . . . . .
N009 N 0.6877(3) 0.43652(14) 0.40964(15) 0.0556(8) Uani 1 1 d . . . . .
N00A N 0.3627(2) 0.50804(14) 0.16945(15) 0.0517(7) Uani 1 1 d . . . . .
C00B C 0.5138(3) 0.38278(15) 0.26002(16) 0.0360(7) Uani 1 1 d . . . . .
C00C C 0.6135(3) 0.38403(16) 0.38280(17) 0.0423(7) Uani 1 1 d . . . . .
C00D C 0.3577(3) 0.45258(16) 0.21567(17) 0.0400(7) Uani 1 1 d . . . . .
C00E C 0.5758(3) 0.21201(16) 0.22221(18) 0.0457(8) Uani 1 1 d . . . . .
C00F C 0.5324(3) 0.26918(16) 0.07443(17) 0.0442(8) Uani 1 1 d . . . . .
C00G C 0.1900(3) 0.45649(18) 0.13313(18) 0.0516(9) Uani 1 1 d . . . . .
C00H C 0.4345(3) 0.30289(19) 0.03690(19) 0.0580(9) Uani 1 1 d . . . . .
H00H H 0.400733 0.341032 0.059016 0.070 Uiso 1 1 calc R U . . .
C00I C 0.2584(3) 0.51025(19) 0.11742(19) 0.0568(9) Uani 1 1 d . . . . .
C00J C 0.7468(3) 0.31832(18) 0.16899(18) 0.0495(8) Uani 1 1 d . . . . .
C00K C 0.2140(3) 0.3598(2) 0.2363(2) 0.0644(10) Uani 1 1 d . . . . .
H00K H 0.281411 0.348801 0.275201 0.077 Uiso 1 1 calc R U . . .
C00L C 0.6149(4) 0.3919(2) 0.50688(19) 0.0664(10) Uani 1 1 d . . . . .
C00M C 0.6891(4) 0.4410(2) 0.4873(2) 0.0702(11) Uani 1 1 d . . . . .
C00N C 0.7493(3) 0.47979(19) 0.3584(2) 0.0664(10) Uani 1 1 d . . . . .
H00N H 0.728960 0.459217 0.308021 0.080 Uiso 1 1 calc R U . . .
C00O C 0.5821(4) 0.2142(2) 0.0388(2) 0.0791(13) Uani 1 1 d . . . . .
H00O H 0.649635 0.191597 0.063233 0.095 Uiso 1 1 calc R U . . .
C00P C 0.6552(4) 0.1898(2) 0.2819(2) 0.0676(11) Uani 1 1 d . . . . .
H00P H 0.724863 0.215415 0.296527 0.081 Uiso 1 1 calc R U . . .
C00Q C 0.4842(4) 0.2961(2) 0.4318(2) 0.0733(11) Uani 1 1 d . . . . .
H00Q H 0.480394 0.281428 0.379083 0.088 Uiso 1 1 calc R U . . .
C00R C 0.4353(4) 0.2248(2) -0.0682(2) 0.0813(13) Uani 1 1 d . . . . .
H00R H 0.401845 0.209663 -0.115889 0.098 Uiso 1 1 calc R U . . .
C00S C 0.0729(3) 0.4342(2) 0.0918(2) 0.0771(12) Uani 1 1 d . . . . .
H00A H 0.038562 0.472674 0.060981 0.116 Uiso 1 1 calc R U . . .
H00B H 0.020548 0.421387 0.127196 0.116 Uiso 1 1 calc R U . . .
H00C H 0.084000 0.394275 0.060409 0.116 Uiso 1 1 calc R U . . .
C00T C 0.4716(4) 0.5511(2) 0.1716(2) 0.0737(12) Uani 1 1 d . . . . .
H00T H 0.528565 0.532565 0.213365 0.088 Uiso 1 1 calc R U . . .
C00U C 0.3859(4) 0.2797(2) -0.0343(2) 0.0770(12) Uani 1 1 d . . . . .
H00U H 0.318448 0.302089 -0.059300 0.092 Uiso 1 1 calc R U . . .
C00V C 0.1118(4) 0.3788(3) 0.2780(2) 0.0870(13) Uani 1 1 d . . . . .
H00D H 0.042116 0.388719 0.242426 0.131 Uiso 1 1 calc R U . . .
H00E H 0.132569 0.419808 0.308690 0.131 Uiso 1 1 calc R U . . .
H00F H 0.095720 0.339808 0.309468 0.131 Uiso 1 1 calc R U . . .
C00W C 0.5342(4) 0.1925(3) -0.0314(2) 0.0920(15) Uani 1 1 d . . . . .
H00W H 0.569236 0.155319 -0.054388 0.110 Uiso 1 1 calc R U . . .
C00X C 0.4732(4) 0.1727(2) 0.2034(3) 0.0767(12) Uani 1 1 d . . . . .
H00X H 0.417266 0.186958 0.163060 0.092 Uiso 1 1 calc R U . . .
C00Y C 0.1941(4) 0.2949(2) 0.1886(3) 0.0892(14) Uani 1 1 d . . . . .
H00G H 0.195618 0.253900 0.220481 0.134 Uiso 1 1 calc R U . . .
H00I H 0.255917 0.290996 0.157369 0.134 Uiso 1 1 calc R U . . .
H00J H 0.117988 0.297941 0.157449 0.134 Uiso 1 1 calc R U . . .
C00Z C 0.2335(4) 0.5654(2) 0.0564(3) 0.1000(16) Uani 1 1 d . . . . .
H00L H 0.288237 0.559495 0.020599 0.150 Uiso 1 1 calc R U . . .
H00M H 0.243311 0.611776 0.078400 0.150 Uiso 1 1 calc R U . . .
H00S H 0.153272 0.560094 0.031359 0.150 Uiso 1 1 calc R U . . .
C010 C 0.7053(5) 0.5540(2) 0.3533(3) 0.0968(15) Uani 1 1 d . . . . .
H01A H 0.731605 0.578127 0.399829 0.145 Uiso 1 1 calc R U . . .
H01B H 0.619677 0.554085 0.343817 0.145 Uiso 1 1 calc R U . . .
H01C H 0.736122 0.577835 0.312838 0.145 Uiso 1 1 calc R U . . .
C011 C 0.5283(5) 0.2326(2) 0.4780(3) 0.0987(15) Uani 1 1 d . . . . .
H01D H 0.610511 0.224156 0.473157 0.148 Uiso 1 1 calc R U . . .
H01E H 0.481655 0.191887 0.460377 0.148 Uiso 1 1 calc R U . . .
H01F H 0.521096 0.241066 0.529933 0.148 Uiso 1 1 calc R U . . .
C012 C 0.5319(5) 0.0913(2) 0.3016(3) 0.0957(15) Uani 1 1 d . . . . .
H012 H 0.517618 0.050672 0.328309 0.115 Uiso 1 1 calc R U . . .
C013 C 0.4522(5) 0.1130(2) 0.2432(3) 0.0999(16) Uani 1 1 d . . . . .
H013 H 0.382350 0.087353 0.229580 0.120 Uiso 1 1 calc R U . . .
C014 C 0.6325(5) 0.1290(2) 0.3211(2) 0.0902(14) Uani 1 1 d . . . . .
H014 H 0.687656 0.114006 0.361464 0.108 Uiso 1 1 calc R U . . .
C015 C 0.5284(4) 0.5410(3) 0.1011(3) 0.1040(16) Uani 1 1 d . . . . .
H01G H 0.534932 0.491289 0.091099 0.156 Uiso 1 1 calc R U . . .
H01H H 0.606379 0.561965 0.108056 0.156 Uiso 1 1 calc R U . . .
H01I H 0.479904 0.563255 0.059338 0.156 Uiso 1 1 calc R U . . .
C016 C 0.5883(5) 0.3754(3) 0.5847(2) 0.1152(18) Uani 1 1 d . . . . .
H01J H 0.634848 0.335356 0.604473 0.173 Uiso 1 1 calc R U . . .
H01K H 0.504983 0.364629 0.582574 0.173 Uiso 1 1 calc R U . . .
H01L H 0.607892 0.415606 0.616846 0.173 Uiso 1 1 calc R U . . .
C017 C 0.4476(5) 0.6277(2) 0.1913(3) 0.1097(18) Uani 1 1 d . . . . .
H01M H 0.403624 0.650710 0.148352 0.164 Uiso 1 1 calc R U . . .
H01N H 0.522015 0.651791 0.205575 0.164 Uiso 1 1 calc R U . . .
H01O H 0.401977 0.628814 0.232547 0.164 Uiso 1 1 calc R U . . .
C018 C 0.3616(4) 0.3179(3) 0.4407(3) 0.1093(17) Uani 1 1 d . . . . .
H01P H 0.357234 0.326738 0.492977 0.164 Uiso 1 1 calc R U . . .
H01Q H 0.306744 0.280823 0.422759 0.164 Uiso 1 1 calc R U . . .
H01R H 0.341069 0.360254 0.412156 0.164 Uiso 1 1 calc R U . . .
C019 C 0.8828(5) 0.4750(3) 0.3777(4) 0.129(2) Uani 1 1 d . . . . .
H01S H 0.919635 0.497071 0.338650 0.193 Uiso 1 1 calc R U . . .
H01T H 0.906158 0.426101 0.382030 0.193 Uiso 1 1 calc R U . . .
H01U H 0.907696 0.498650 0.424683 0.193 Uiso 1 1 calc R U . . .
C01A C 0.7658(6) 0.4918(3) 0.5378(3) 0.128(2) Uani 1 1 d . . . . .
H01V H 0.734327 0.496796 0.584528 0.193 Uiso 1 1 calc R U . . .
H01W H 0.766158 0.537086 0.513575 0.193 Uiso 1 1 calc R U . . .
H01X H 0.845808 0.473795 0.547658 0.193 Uiso 1 1 calc R U . . .

loop_
_atom_site_aniso_label
_atom_site_aniso_U_11
_atom_site_aniso_U_22
_atom_site_aniso_U_33
_atom_site_aniso_U_23
_atom_site_aniso_U_13
_atom_site_aniso_U_12
P001 0.0363(5) 0.0417(5) 0.0379(5) -0.0028(4) 0.0048(3) 0.0042(4)
S002 0.0639(7) 0.0654(7) 0.1057(9) 0.0130(6) 0.0296(6) -0.0100(5)
S003 0.0455(6) 0.0811(8) 0.1322(10) -0.0138(7) 0.0172(6) 0.0146(5)
N004 0.0462(16) 0.0418(14) 0.0382(15) -0.0006(12) 0.0007(12) 0.0093(12)
N005 0.0400(15) 0.0424(14) 0.0360(15) -0.0029(11) 0.0040(11) 0.0033(11)
N006 0.0426(15) 0.0419(14) 0.0352(14) -0.0050(11) 0.0023(12) 0.0099(12)
N007 0.0397(15) 0.0461(15) 0.0475(16) -0.0025(13) 0.0092(13) 0.0040(12)
N008 0.0569(18) 0.0668(19) 0.0415(17) 0.0059(15) 0.0044(14) -0.0033(15)
N009 0.074(2) 0.0464(16) 0.0444(17) -0.0038(13) 0.0003(14) -0.0097(15)
N00A 0.0492(17) 0.0494(17) 0.0538(17) 0.0100(14) -0.0020(14) -0.0010(13)
C00B 0.0342(17) 0.0334(16) 0.0409(18) 0.0057(14) 0.0075(14) -0.0077(13)
C00C 0.0487(19) 0.0404(18) 0.0372(18) 0.0068(15) 0.0035(15) 0.0102(15)
C00D 0.0396(18) 0.0420(18) 0.0387(18) -0.0068(15) 0.0069(15) 0.0068(14)
C00E 0.051(2) 0.0393(18) 0.0472(19) -0.0001(15) 0.0083(16) 0.0107(15)
C00F 0.0420(19) 0.0479(19) 0.0437(19) -0.0044(15) 0.0093(15) -0.0016(15)
C00G 0.042(2) 0.062(2) 0.049(2) -0.0048(17) -0.0013(16) 0.0099(17)
C00H 0.064(2) 0.061(2) 0.046(2) 0.0027(17) 0.0000(18) 0.0106(19)
C00I 0.053(2) 0.062(2) 0.051(2) 0.0062(18) -0.0072(17) 0.0088(19)
C00J 0.0405(19) 0.062(2) 0.0455(19) -0.0042(16) 0.0054(15) -0.0017(16)
C00K 0.054(2) 0.075(3) 0.064(2) 0.007(2) 0.0066(19) -0.0134(19)
C00L 0.082(3) 0.076(3) 0.041(2) 0.001(2) 0.008(2) 0.007(2)
C00M 0.095(3) 0.066(3) 0.045(2) -0.0096(19) -0.006(2) 0.001(2)
C00N 0.077(3) 0.050(2) 0.072(3) -0.0013(19) 0.012(2) -0.0159(19)
C00O 0.079(3) 0.096(3) 0.058(2) -0.028(2) -0.005(2) 0.031(2)
C00P 0.078(3) 0.061(2) 0.060(2) 0.008(2) -0.006(2) 0.001(2)
C00Q 0.065(3) 0.090(3) 0.068(3) 0.008(2) 0.018(2) -0.018(2)
C00R 0.102(3) 0.092(3) 0.045(2) -0.016(2) -0.006(2) -0.002(3)
C00S 0.050(2) 0.094(3) 0.081(3) -0.007(2) -0.012(2) 0.001(2)
C00T 0.072(3) 0.072(3) 0.070(3) 0.023(2) -0.016(2) -0.024(2)
C00U 0.078(3) 0.094(3) 0.052(2) 0.003(2) -0.016(2) 0.012(2)
C00V 0.070(3) 0.129(4) 0.066(3) 0.001(3) 0.021(2) -0.008(3)
C00W 0.105(4) 0.105(4) 0.062(3) -0.044(3) -0.003(3) 0.025(3)
C00X 0.066(3) 0.065(3) 0.096(3) 0.017(2) 0.000(2) -0.011(2)
C00Y 0.087(3) 0.060(3) 0.126(4) -0.004(3) 0.033(3) -0.017(2)
C00Z 0.097(3) 0.102(4) 0.090(3) 0.044(3) -0.023(3) 0.004(3)
C010 0.129(4) 0.055(3) 0.100(3) 0.012(2) -0.005(3) -0.009(3)
C011 0.119(4) 0.080(3) 0.097(4) 0.017(3) 0.014(3) -0.009(3)
C012 0.140(5) 0.058(3) 0.093(4) 0.021(3) 0.030(3) -0.010(3)
C013 0.098(4) 0.078(3) 0.124(4) 0.024(3) 0.014(3) -0.028(3)
C014 0.118(4) 0.072(3) 0.074(3) 0.025(2) -0.009(3) 0.010(3)
C015 0.088(3) 0.110(4) 0.120(4) 0.030(3) 0.036(3) -0.015(3)
C016 0.153(5) 0.149(5) 0.048(3) 0.000(3) 0.029(3) -0.010(4)
C017 0.152(5) 0.069(3) 0.103(4) -0.001(3) 0.000(3) -0.035(3)
C018 0.066(3) 0.163(5) 0.098(4) 0.028(3) 0.008(3) -0.010(3)
C019 0.090(4) 0.120(4) 0.180(6) 0.038(4) 0.034(4) -0.002(3)
C01A 0.183(6) 0.110(4) 0.082(3) -0.034(3) -0.018(3) -0.049(4)

loop_
_atom_type_symbol
_atom_type_description
_atom_type_scat_dispersion_real
_atom_type_scat_dispersion_imag
_atom_type_scat_source
C C 0.0033 0.0016 'International Tables Vol C Tables 4.2.6.8 and 6.1.1.4'
H H 0.0000 0.0000 'International Tables Vol C Tables 4.2.6.8 and 6.1.1.4'
N N 0.0061 0.0033 'International Tables Vol C Tables 4.2.6.8 and 6.1.1.4'
P P 0.1023 0.0942 'International Tables Vol C Tables 4.2.6.8 and 6.1.1.4'
S S 0.1246 0.1234 'International Tables Vol C Tables 4.2.6.8 and 6.1.1.4'

loop_
_geom_angle_atom_site_label_1
_geom_angle_atom_site_label_2
_geom_angle_atom_site_label_3
_geom_angle
_geom_angle_site_symmetry_1
_geom_angle_site_symmetry_3
_geom_angle_publ_flag
N005 P001 C00E 113.01(14) . . ?
N005 P001 C00F 103.84(13) . . ?
N005 P001 C00J 117.33(14) . . ?
C00E P001 C00J 112.18(15) . . ?
C00F P001 C00E 102.98(15) . . ?
C00F P001 C00J 105.72(14) . . ?
C00C N004 C00B 121.0(3) . . ?
C00B N005 P001 120.4(2) . . ?
C00B N006 C00D 114.3(2) . . ?
C00D N007 C00G 109.7(3) . . ?
C00D N007 C00K 121.5(3) . . ?
C00G N007 C00K 128.8(3) . . ?
C00C N008 C00L 109.8(3) . . ?
C00C N008 C00Q 121.0(3) . . ?
C00L N008 C00Q 129.2(3) . . ?
C00C N009 C00M 108.7(3) . . ?
C00C N009 C00N 120.8(3) . . ?
C00M N009 C00N 130.5(3) . . ?
C00D N00A C00I 109.2(3) . . ?
C00D N00A C00T 121.6(3) . . ?
C00I N00A C00T 128.8(3) . . ?
N004 C00B N005 118.9(3) . . ?
N006 C00B N004 121.7(3) . . ?
N006 C00B N005 119.3(3) . . ?
N004 C00C N008 125.6(3) . . ?
N004 C00C N009 126.9(3) . . ?
N008 C00C N009 107.0(3) . . ?
N007 C00D N006 126.7(3) . . ?
N007 C00D N00A 106.9(3) . . ?
N00A C00D N006 126.3(3) . . ?
C00P C00E P001 124.5(3) . . ?
C00P C00E C00X 117.8(3) . . ?
C00X C00E P001 117.6(3) . . ?
C00H C00F P001 120.4(2) . . ?
C00H C00F C00O 118.5(3) . . ?
C00O C00F P001 121.1(3) . . ?
N007 C00G C00S 125.0(3) . . ?
C00I C00G N007 106.9(3) . . ?
C00I C00G C00S 128.0(3) . . ?
C00F C00H H00H 120.2 . . ?
C00F C00H C00U 119.5(3) . . ?
C00U C00H H00H 120.2 . . ?
N00A C00I C00Z 123.9(3) . . ?
C00G C00I N00A 107.4(3) . . ?
C00G C00I C00Z 128.8(3) . . ?
S002 C00J P001 114.32(18) . . ?
S002 C00J S003 128.8(2) . . ?
S003 C00J P001 116.61(19) . . ?
N007 C00K H00K 105.8 . . ?
N007 C00K C00V 111.3(3) . . ?
N007 C00K C00Y 113.0(3) . . ?
C00V C00K H00K 105.8 . . ?
C00Y C00K H00K 105.8 . . ?
C00Y C00K C00V 114.5(3) . . ?
N008 C00L C016 125.7(4) . . ?
C00M C00L N008 106.9(3) . . ?
C00M C00L C016 127.4(4) . . ?
N009 C00M C01A 124.3(4) . . ?
C00L C00M N009 107.7(3) . . ?
C00L C00M C01A 128.0(4) . . ?
N009 C00N H00N 106.5 . . ?
N009 C00N C010 112.1(4) . . ?
N009 C00N C019 111.8(3) . . ?
C010 C00N H00N 106.5 . . ?
C010 C00N C019 112.9(4) . . ?
C019 C00N H00N 106.5 . . ?
C00F C00O H00O 119.3 . . ?
C00W C00O C00F 121.4(4) . . ?
C00W C00O H00O 119.3 . . ?
C00E C00P H00P 119.9 . . ?
C00E C00P C014 120.1(4) . . ?
C014 C00P H00P 119.9 . . ?
N008 C00Q H00Q 105.7 . . ?
N008 C00Q C011 112.6(3) . . ?
C011 C00Q H00Q 105.7 . . ?
C018 C00Q N008 112.2(4) . . ?
C018 C00Q H00Q 105.7 . . ?
C018 C00Q C011 114.0(4) . . ?
C00U C00R H00R 120.4 . . ?
C00W C00R H00R 120.4 . . ?
C00W C00R C00U 119.2(4) . . ?
C00G C00S H00A 109.5 . . ?
C00G C00S H00B 109.5 . . ?
C00G C00S H00C 109.5 . . ?
H00A C00S H00B 109.5 . . ?
H00A C00S H00C 109.5 . . ?
H00B C00S H00C 109.5 . . ?
N00A C00T H00T 106.3 . . ?
N00A C00T C015 111.3(3) . . ?
N00A C00T C017 110.7(4) . . ?
C015 C00T H00T 106.3 . . ?
C015 C00T C017 115.2(4) . . ?
C017 C00T H00T 106.3 . . ?
C00H C00U H00U 119.4 . . ?
C00R C00U C00H 121.1(4) . . ?
C00R C00U H00U 119.4 . . ?
C00K C00V H00D 109.5 . . ?
C00K C00V H00E 109.5 . . ?
C00K C00V H00F 109.5 . . ?
H00D C00V H00E 109.5 . . ?
H00D C00V H00F 109.5 . . ?
H00E C00V H00F 109.5 . . ?
C00O C00W H00W 119.9 . . ?
C00R C00W C00O 120.2(4) . . ?
C00R C00W H00W 119.9 . . ?
C00E C00X H00X 119.4 . . ?
C013 C00X C00E 121.1(4) . . ?
C013 C00X H00X 119.4 . . ?
C00K C00Y H00G 109.5 . . ?
C00K C00Y H00I 109.5 . . ?
C00K C00Y H00J 109.5 . . ?
H00G C00Y H00I 109.5 . . ?
H00G C00Y H00J 109.5 . . ?
H00I C00Y H00J 109.5 . . ?
C00I C00Z H00L 109.5 . . ?
C00I C00Z H00M 109.5 . . ?
C00I C00Z H00S 109.5 . . ?
H00L C00Z H00M 109.5 . . ?
H00L C00Z H00S 109.5 . . ?
H00M C00Z H00S 109.5 . . ?
C00N C010 H01A 109.5 . . ?
C00N C010 H01B 109.5 . . ?
C00N C010 H01C 109.5 . . ?
H01A C010 H01B 109.5 . . ?
H01A C010 H01C 109.5 . . ?
H01B C010 H01C 109.5 . . ?
C00Q C011 H01D 109.5 . . ?
C00Q C011 H01E 109.5 . . ?
C00Q C011 H01F 109.5 . . ?
H01D C011 H01E 109.5 . . ?
H01D C011 H01F 109.5 . . ?
H01E C011 H01F 109.5 . . ?
C013 C012 H012 120.4 . . ?
C014 C012 H012 120.4 . . ?
C014 C012 C013 119.3(4) . . ?
C00X C013 H013 119.7 . . ?
C012 C013 C00X 120.6(4) . . ?
C012 C013 H013 119.7 . . ?
C00P C014 H014 119.4 . . ?
C012 C014 C00P 121.2(4) . . ?
C012 C014 H014 119.4 . . ?
C00T C015 H01G 109.5 . . ?
C00T C015 H01H 109.5 . . ?
C00T C015 H01I 109.5 . . ?
H01G C015 H01H 109.5 . . ?
H01G C015 H01I 109.5 . . ?
H01H C015 H01I 109.5 . . ?
C00L C016 H01J 109.5 . . ?
C00L C016 H01K 109.5 . . ?
C00L C016 H01L 109.5 . . ?
H01J C016 H01K 109.5 . . ?
H01J C016 H01L 109.5 . . ?
H01K C016 H01L 109.5 . . ?
C00T C017 H01M 109.5 . . ?
C00T C017 H01N 109.5 . . ?
C00T C017 H01O 109.5 . . ?
H01M C017 H01N 109.5 . . ?
H01M C017 H01O 109.5 . . ?
H01N C017 H01O 109.5 . . ?
C00Q C018 H01P 109.5 . . ?
C00Q C018 H01Q 109.5 . . ?
C00Q C018 H01R 109.5 . . ?
H01P C018 H01Q 109.5 . . ?
H01P C018 H01R 109.5 . . ?
H01Q C018 H01R 109.5 . . ?
C00N C019 H01S 109.5 . . ?
C00N C019 H01T 109.5 . . ?
C00N C019 H01U 109.5 . . ?
H01S C019 H01T 109.5 . . ?
H01S C019 H01U 109.5 . . ?
H01T C019 H01U 109.5 . . ?
C00M C01A H01V 109.5 . . ?
C00M C01A H01W 109.5 . . ?
C00M C01A H01X 109.5 . . ?
H01V C01A H01W 109.5 . . ?
H01V C01A H01X 109.5 . . ?
H01W C01A H01X 109.5 . . ?

loop_
_geom_bond_atom_site_label_1
_geom_bond_atom_site_label_2
_geom_bond_distance
_geom_bond_site_symmetry_2
_geom_bond_publ_flag
P001 N005 1.591(2) . ?
P001 C00E 1.819(3) . ?
P001 C00F 1.808(3) . ?
P001 C00J 1.839(3) . ?
S002 C00J 1.653(4) . ?
S003 C00J 1.668(3) . ?
N004 C00B 1.337(4) . ?
N004 C00C 1.336(4) . ?
N005 C00B 1.360(4) . ?
N006 C00B 1.336(4) . ?
N006 C00D 1.350(4) . ?
N007 C00D 1.340(4) . ?
N007 C00G 1.395(4) . ?
N007 C00K 1.471(4) . ?
N008 C00C 1.340(4) . ?
N008 C00L 1.383(4) . ?
N008 C00Q 1.483(5) . ?
N009 C00C 1.343(4) . ?
N009 C00M 1.392(4) . ?
N009 C00N 1.477(4) . ?
N00A C00D 1.342(4) . ?
N00A C00I 1.398(4) . ?
N00A C00T 1.472(4) . ?
C00E C00P 1.363(4) . ?
C00E C00X 1.379(5) . ?
C00F C00H 1.370(4) . ?
C00F C00O 1.379(5) . ?
C00G C00I 1.332(5) . ?
C00G C00S 1.484(5) . ?
C00H H00H 0.9300 . ?
C00H C00U 1.386(5) . ?
C00I C00Z 1.508(5) . ?
C00K H00K 0.9800 . ?
C00K C00V 1.508(5) . ?
C00K C00Y 1.493(5) . ?
C00L C00M 1.332(5) . ?
C00L C016 1.502(5) . ?
C00M C01A 1.507(5) . ?
C00N H00N 0.9800 . ?
C00N C010 1.486(5) . ?
C00N C019 1.504(6) . ?
C00O H00O 0.9300 . ?
C00O C00W 1.361(5) . ?
C00P H00P 0.9300 . ?
C00P C014 1.390(5) . ?
C00Q H00Q 0.9800 . ?
C00Q C011 1.502(6) . ?
C00Q C018 1.478(6) . ?
C00R H00R 0.9300 . ?
C00R C00U 1.362(6) . ?
C00R C00W 1.361(6) . ?
C00S H00A 0.9600 . ?
C00S H00B 0.9600 . ?
C00S H00C 0.9600 . ?
C00T H00T 0.9800 . ?
C00T C015 1.510(6) . ?
C00T C017 1.523(6) . ?
C00U H00U 0.9300 . ?
C00V H00D 0.9600 . ?
C00V H00E 0.9600 . ?
C00V H00F 0.9600 . ?
C00W H00W 0.9300 . ?
C00X H00X 0.9300 . ?
C00X C013 1.373(6) . ?
C00Y H00G 0.9600 . ?
C00Y H00I 0.9600 . ?
C00Y H00J 0.9600 . ?
C00Z H00L 0.9600 . ?
C00Z H00M 0.9600 . ?
C00Z H00S 0.9600 . ?
C010 H01A 0.9600 . ?
C010 H01B 0.9600 . ?
C010 H01C 0.9600 . ?
C011 H01D 0.9600 . ?
C011 H01E 0.9600 . ?
C011 H01F 0.9600 . ?
C012 H012 0.9300 . ?
C012 C013 1.346(6) . ?
C012 C014 1.346(6) . ?
C013 H013 0.9300 . ?
C014 H014 0.9300 . ?
C015 H01G 0.9600 . ?
C015 H01H 0.9600 . ?
C015 H01I 0.9600 . ?
C016 H01J 0.9600 . ?
C016 H01K 0.9600 . ?
C016 H01L 0.9600 . ?
C017 H01M 0.9600 . ?
C017 H01N 0.9600 . ?
C017 H01O 0.9600 . ?
C018 H01P 0.9600 . ?
C018 H01Q 0.9600 . ?
C018 H01R 0.9600 . ?
C019 H01S 0.9600 . ?
C019 H01T 0.9600 . ?
C019 H01U 0.9600 . ?
C01A H01V 0.9600 . ?
C01A H01W 0.9600 . ?
C01A H01X 0.9600 . ?

loop_
_geom_torsion_atom_site_label_1
_geom_torsion_atom_site_label_2
_geom_torsion_atom_site_label_3
_geom_torsion_atom_site_label_4
_geom_torsion
_geom_torsion_site_symmetry_1
_geom_torsion_site_symmetry_2
_geom_torsion_site_symmetry_3
_geom_torsion_site_symmetry_4
_geom_torsion_publ_flag
P001 N005 C00B N004 -2.2(4) . . . . ?
P001 N005 C00B N006 178.3(2) . . . . ?
P001 C00E C00P C014 175.8(3) . . . . ?
P001 C00E C00X C013 -175.7(4) . . . . ?
P001 C00F C00H C00U -174.9(3) . . . . ?
P001 C00F C00O C00W 175.5(4) . . . . ?
N005 P001 C00E C00P -104.7(3) . . . . ?
N005 P001 C00E C00X 70.3(3) . . . . ?
N005 P001 C00F C00H 0.9(3) . . . . ?
N005 P001 C00F C00O -175.9(3) . . . . ?
N005 P001 C00J S002 -18.6(2) . . . . ?
N005 P001 C00J S003 166.76(16) . . . . ?
N007 C00G C00I N00A 0.1(4) . . . . ?
N007 C00G C00I C00Z -179.4(4) . . . . ?
N008 C00L C00M N009 1.0(4) . . . . ?
N008 C00L C00M C01A -177.0(4) . . . . ?
C00B N004 C00C N008 97.3(4) . . . . ?
C00B N004 C00C N009 -92.7(4) . . . . ?
C00B N006 C00D N007 84.6(4) . . . . ?
C00B N006 C00D N00A -99.9(3) . . . . ?
C00C N004 C00B N005 -179.8(3) . . . . ?
C00C N004 C00B N006 -0.3(4) . . . . ?
C00C N008 C00L C00M -1.0(4) . . . . ?
C00C N008 C00L C016 -178.8(4) . . . . ?
C00C N008 C00Q C011 121.8(4) . . . . ?
C00C N008 C00Q C018 -107.9(4) . . . . ?
C00C N009 C00M C00L -0.7(4) . . . . ?
C00C N009 C00M C01A 177.4(4) . . . . ?
C00C N009 C00N C010 111.7(4) . . . . ?
C00C N009 C00N C019 -120.4(4) . . . . ?
C00D N006 C00B N004 -178.2(3) . . . . ?
C00D N006 C00B N005 1.2(4) . . . . ?
C00D N007 C00G C00I -1.0(4) . . . . ?
C00D N007 C00G C00S 176.0(3) . . . . ?
C00D N007 C00K C00V 111.2(3) . . . . ?
C00D N007 C00K C00Y -118.4(4) . . . . ?
C00D N00A C00I C00G 0.8(4) . . . . ?
C00D N00A C00I C00Z -179.6(4) . . . . ?
C00D N00A C00T C015 111.4(4) . . . . ?
C00D N00A C00T C017 -119.1(4) . . . . ?
C00E P001 N005 C00B 65.4(3) . . . . ?
C00E P001 C00F C00H 118.9(3) . . . . ?
C00E P001 C00F C00O -57.9(3) . . . . ?
C00E P001 C00J S002 -151.87(18) . . . . ?
C00E P001 C00J S003 33.5(2) . . . . ?
C00E C00P C014 C012 -0.6(7) . . . . ?
C00E C00X C013 C012 -0.1(8) . . . . ?
C00F P001 N005 C00B 176.3(2) . . . . ?
C00F P001 C00E C00P 143.9(3) . . . . ?
C00F P001 C00E C00X -41.1(3) . . . . ?
C00F P001 C00J S002 96.6(2) . . . . ?
C00F P001 C00J S003 -78.1(2) . . . . ?
C00F C00H C00U C00R -1.2(6) . . . . ?
C00F C00O C00W C00R 0.0(7) . . . . ?
C00G N007 C00D N006 177.7(3) . . . . ?
C00G N007 C00D N00A 1.5(3) . . . . ?
C00G N007 C00K C00V -67.3(4) . . . . ?
C00G N007 C00K C00Y 63.1(5) . . . . ?
C00H C00F C00O C00W -1.4(6) . . . . ?
C00I N00A C00D N006 -177.7(3) . . . . ?
C00I N00A C00D N007 -1.4(3) . . . . ?
C00I N00A C00T C015 -60.1(5) . . . . ?
C00I N00A C00T C017 69.4(5) . . . . ?
C00J P001 N005 C00B -67.5(3) . . . . ?
C00J P001 C00E C00P 30.7(3) . . . . ?
C00J P001 C00E C00X -154.4(3) . . . . ?
C00J P001 C00F C00H -123.2(3) . . . . ?
C00J P001 C00F C00O 60.0(3) . . . . ?
C00K N007 C00D N006 -1.0(5) . . . . ?
C00K N007 C00D N00A -177.2(3) . . . . ?
C00K N007 C00G C00I 177.6(3) . . . . ?
C00K N007 C00G C00S -5.4(5) . . . . ?
C00L N008 C00C N004 172.3(3) . . . . ?
C00L N008 C00C N009 0.6(4) . . . . ?
C00L N008 C00Q C011 -58.4(5) . . . . ?
C00L N008 C00Q C018 71.9(5) . . . . ?
C00M N009 C00C N004 -171.5(3) . . . . ?
C00M N009 C00C N008 0.0(4) . . . . ?
C00M N009 C00N C010 -66.2(5) . . . . ?
C00M N009 C00N C019 61.7(5) . . . . ?
C00N N009 C00C N004 10.2(5) . . . . ?
C00N N009 C00C N008 -178.3(3) . . . . ?
C00N N009 C00M C00L 177.4(4) . . . . ?
C00N N009 C00M C01A -4.5(6) . . . . ?
C00O C00F C00H C00U 2.0(5) . . . . ?
C00P C00E C00X C013 -0.4(6) . . . . ?
C00Q N008 C00C N004 -7.9(5) . . . . ?
C00Q N008 C00C N009 -179.5(3) . . . . ?
C00Q N008 C00L C00M 179.1(4) . . . . ?
C00Q N008 C00L C016 1.4(6) . . . . ?
C00S C00G C00I N00A -176.8(3) . . . . ?
C00S C00G C00I C00Z 3.6(7) . . . . ?
C00T N00A C00D N006 9.4(5) . . . . ?
C00T N00A C00D N007 -174.4(3) . . . . ?
C00T N00A C00I C00G 173.1(3) . . . . ?
C00T N00A C00I C00Z -7.3(6) . . . . ?
C00U C00R C00W C00O 0.8(7) . . . . ?
C00W C00R C00U C00H -0.2(7) . . . . ?
C00X C00E C00P C014 0.8(6) . . . . ?
C013 C012 C014 C00P 0.1(8) . . . . ?
C014 C012 C013 C00X 0.3(8) . . . . ?
C016 C00L C00M N009 178.7(4) . . . . ?
C016 C00L C00M C01A 0.8(8) . . . . ?
